data_2205743
loop_
_publ_author_name
'Xiang-Sheng Xu'
' Ya-Ping L\"u '
' Dong-Shun Deng '
'Mao-Lin Hu'
' Zhi-Min Jin '

_publ_section_title
;
 Tetrakis(3,5-lutidine)dichloronickel(II)
;
_journal_issue 5
_journal_name_full 'Acta Crystallographica Section E'
_journal_page_first m889
_journal_page_last m891
_journal_paper_doi 10.1107/S1600536805011141
_journal_volume 61
_journal_year 2005
_chemical_formula_iupac '[Ni Cl2 (C7 H9 N)4]'
_chemical_formula_moiety 'C28 H36 Cl2 N4 Ni'
_chemical_formula_sum 'C28 H36 Cl2 N4 Ni'
_chemical_formula_weight 558.20
_chemical_name_systematic
;
 Tetrakis(3,5-lutidine)dichloronickel(II)
;
_space_group_IT_number 126
_symmetry_cell_setting tetragonal
_symmetry_space_group_name_Hall '-P 4a 2bc'
_symmetry_space_group_name_H-M 'P 4/n n c :2'
_atom_sites_solution_hydrogens geom
_atom_sites_solution_primary direct
_atom_sites_solution_secondary difmap
_audit_creation_method SHELXL-97
_cell_angle_alpha 90.00
_cell_angle_beta 90.00
_cell_angle_gamma 90.00
_cell_formula_units_Z 2
_cell_length_a 11.5830(10)
_cell_length_b 11.5830(10)
_cell_length_c 10.7470(10)
_cell_measurement_reflns_used 29
_cell_measurement_temperature 289(2)
_cell_measurement_theta_max 13.04
_cell_measurement_theta_min 2.58
_cell_volume 1441.9(2)
_computing_cell_refinement XSCANS
_computing_data_collection 'XSCANS (Siemens, 1994)'
_computing_data_reduction 'SHELXTL (Siemens, 1998)'
_computing_molecular_graphics SHELXTL
_computing_publication_material SHELXTL
_computing_structure_refinement 'SHELXL97 (Sheldrick, 1997)'
_computing_structure_solution 'SHELXS97 (Sheldrick, 1997)'
_diffrn_ambient_temperature 289(2)
_diffrn_measured_fraction_theta_full 1.000
_diffrn_measured_fraction_theta_max 1.000
_diffrn_measurement_device_type 'Siemens P4'
_diffrn_measurement_method '\w scans'
_diffrn_radiation_monochromator graphite
_diffrn_radiation_source 'normal-focus sealed tube'
_diffrn_radiation_type MoK\a
_diffrn_radiation_wavelength 0.71073
_diffrn_reflns_av_R_equivalents 0.0248
_diffrn_reflns_av_sigmaI/netI 0.0336
_diffrn_reflns_limit_h_max 14
_diffrn_reflns_limit_h_min 0
_diffrn_reflns_limit_k_max 14
_diffrn_reflns_limit_k_min 0
_diffrn_reflns_limit_l_max 13
_diffrn_reflns_limit_l_min -1
_diffrn_reflns_number 1894
_diffrn_reflns_theta_full 26.49
_diffrn_reflns_theta_max 26.49
_diffrn_reflns_theta_min 2.49
_diffrn_standards_decay_% 4.23
_diffrn_standards_interval_count 97
_diffrn_standards_number 3
_exptl_absorpt_coefficient_mu 0.881
_exptl_absorpt_correction_T_max 0.781
_exptl_absorpt_correction_T_min 0.723
_exptl_absorpt_correction_type psi-scan
_exptl_absorpt_process_details '(North <i>et al.</i>, 1968)'
_exptl_crystal_colour green
_exptl_crystal_density_diffrn 1.286
_exptl_crystal_density_method 'not measured'
_exptl_crystal_description block
_exptl_crystal_F_000 588
_exptl_crystal_size_max 0.38
_exptl_crystal_size_mid 0.38
_exptl_crystal_size_min 0.28
_refine_diff_density_max 0.214
_refine_diff_density_min -0.167
_refine_ls_extinction_coef 0.0049(11)
_refine_ls_extinction_expression Fc^*^=kFc[1+0.001xFc^2^\l^3^/sin(2\q)]^-1/4^
_refine_ls_extinction_method SHELXL97
_refine_ls_goodness_of_fit_ref 0.909
_refine_ls_hydrogen_treatment constr
_refine_ls_matrix_type full
_refine_ls_number_parameters 45
_refine_ls_number_reflns 757
_refine_ls_number_restraints 0
_refine_ls_restrained_S_all 0.909
_refine_ls_R_factor_all 0.0497
_refine_ls_R_factor_gt 0.0282
_refine_ls_shift/su_max 0.000
_refine_ls_shift/su_mean 0.000
_refine_ls_structure_factor_coef Fsqd
_refine_ls_weighting_details 'calc w=1/[\s^2^(Fo^2^)+(0.0408P)^2^] where P=(Fo^2^+2Fc^2^)/3'
_refine_ls_weighting_scheme calc
_refine_ls_wR_factor_gt 0.0697
_refine_ls_wR_factor_ref 0.0750
_reflns_number_gt 502
_reflns_number_total 757
_reflns_threshold_expression I>2\s(I)
_cod_data_source_file is6061.cif
_cod_data_source_block I
_cod_depositor_comments
;
The following automatic conversions were performed:
'_symmetry_cell_setting' value 'Tetragonal' changed to 'tetragonal'
according to '/home/saulius/struct/CIF-dictionaries/cif_core.dic'
dictionary named 'cif_core.dic' version 2.4.1 from 2010-06-29.

Automatic conversion script
Id: cif_fix_enum 1527 2010-12-29 10:47:43Z saulius 

The following automatic conversions were performed:

'_symmetry_cell_setting' value 'Tetragonal' changed to 'tetragonal'
according to /home/saulius/struct/CIF-dictionaries/cif_core.dic
dictionary named 'cif_core.dic' version 2.4.1 from 2010-06-29.

Automatic conversion script
Id: cif_fix_values 1715 2011-07-08 13:25:40Z adriana 
;
_cod_original_cell_volume 1441.8(2)
_cod_original_sg_symbol_H-M 'P 4/n n c'
_cod_database_code 2205743
_cod_database_fobs_code 2205743

loop_
_symmetry_equiv_pos_as_xyz
'x, y, z'
'-x+1/2, -y+1/2, z'
'-y+1/2, x, z'
'y, -x+1/2, z'
'-x+1/2, y, -z+1/2'
'x, -y+1/2, -z+1/2'
'y, x, -z+1/2'
'-y+1/2, -x+1/2, -z+1/2'
'-x, -y, -z'
'x-1/2, y-1/2, -z'
'y-1/2, -x, -z'
'-y, x-1/2, -z'
'x-1/2, -y, z-1/2'
'-x, y-1/2, z-1/2'
'-y, -x, z-1/2'
'y-1/2, x-1/2, z-1/2'

loop_
_atom_site_label
_atom_site_fract_x
_atom_site_fract_y
_atom_site_fract_z
_atom_site_U_iso_or_equiv
_atom_site_adp_type
_atom_site_calc_flag
_atom_site_refinement_flags
_atom_site_occupancy
_atom_site_type_symbol
Ni 0.2500 0.2500 0.2500 0.0285(2) Uani d S 1 Ni
Cl 0.2500 0.2500 0.02181(10) 0.0396(3) Uani d S 1 Cl
N 0.11960(12) 0.38040(12) 0.2500 0.0327(5) Uani d S 1 N
C1 0.12557(18) 0.47115(18) 0.1735(2) 0.0363(5) Uani d . 1 C
H1 0.1876 0.4754 0.1188 0.044 Uiso calc R 1 H
C2 0.04488(19) 0.55911(18) 0.1708(2) 0.0402(6) Uani d . 1 C
C3 -0.04912(17) 0.54912(17) 0.2500 0.0436(7) Uani d S 1 C
H3 -0.1059 0.6059 0.2500 0.052 Uiso calc SR 1 H
C4 0.0587(2) 0.6600(2) 0.0847(3) 0.0634(8) Uani d . 1 C
H4A -0.0148 0.6968 0.0729 0.076 Uiso calc R 1 H
H4B 0.0875 0.6336 0.0059 0.076 Uiso calc R 1 H
H4C 0.1121 0.7141 0.1201 0.076 Uiso calc R 1 H

loop_
_atom_site_aniso_label
_atom_site_aniso_U_11
_atom_site_aniso_U_22
_atom_site_aniso_U_33
_atom_site_aniso_U_12
_atom_site_aniso_U_13
_atom_site_aniso_U_23
Ni 0.0219(3) 0.0219(3) 0.0417(5) 0.000 0.000 0.000
Cl 0.0374(4) 0.0374(4) 0.0439(7) 0.000 0.000 0.000
N 0.0270(7) 0.0270(7) 0.0443(13) 0.0037(9) 0.0055(11) 0.0055(11)
C1 0.0330(11) 0.0326(11) 0.0433(13) 0.0013(9) 0.0086(11) 0.0055(11)
C2 0.0413(12) 0.0308(10) 0.0485(13) 0.0051(10) 0.0021(12) 0.0086(12)
C3 0.0346(9) 0.0346(9) 0.062(2) 0.0108(12) -0.0006(16) -0.0006(16)
C4 0.0648(18) 0.0452(15) 0.0803(18) 0.0140(14) 0.0106(17) 0.0245(15)

loop_
_atom_type_symbol
_atom_type_description
_atom_type_scat_dispersion_real
_atom_type_scat_dispersion_imag
_atom_type_scat_source
C C 0.0033 0.0016 'International Tables Vol C Tables 4.2.6.8 and 6.1.1.4'
H H 0.0000 0.0000 'International Tables Vol C Tables 4.2.6.8 and 6.1.1.4'
N N 0.0061 0.0033 'International Tables Vol C Tables 4.2.6.8 and 6.1.1.4'
Cl Cl 0.1484 0.1585 'International Tables Vol C Tables 4.2.6.8 and 6.1.1.4'
Ni Ni 0.3393 1.1124 'International Tables Vol C Tables 4.2.6.8 and 6.1.1.4'

loop_
_geom_angle_atom_site_label_1
_geom_angle_atom_site_label_2
_geom_angle_atom_site_label_3
_geom_angle_site_symmetry_1
_geom_angle_site_symmetry_3
_geom_angle
N Ni N 4 3 180.0
N Ni N 4 2 90.0
N Ni N 3 2 90.0
N Ni N 4 . 90.0
N Ni N 3 . 90.0
N Ni N 2 . 180.0
N Ni Cl 4 5 90.0
N Ni Cl 3 5 90.0
N Ni Cl 2 5 90.0
N Ni Cl . 5 90.0
N Ni Cl 4 . 90.0
N Ni Cl 3 . 90.0
N Ni Cl 2 . 90.0
N Ni Cl . . 90.0
Cl Ni Cl 5 . 180.0
C1 N C1 8 . 117.4(2)
C1 N Ni 8 . 121.31(12)
C1 N Ni . . 121.31(12)
N C1 C2 . . 123.9(2)
N C1 H1 . . 118.1
C2 C1 H1 . . 118.1
C1 C2 C3 . . 117.2(2)
C1 C2 C4 . . 121.0(2)
C3 C2 C4 . . 121.8(2)
C2 C3 C2 . 8 120.5(3)
C2 C3 H3 . . 119.8
C2 C3 H3 8 . 119.8
C2 C4 H4A . . 109.5
C2 C4 H4B . . 109.5
H4A C4 H4B . . 109.5
C2 C4 H4C . . 109.5
H4A C4 H4C . . 109.5
H4B C4 H4C . . 109.5

loop_
_geom_bond_atom_site_label_1
_geom_bond_atom_site_label_2
_geom_bond_site_symmetry_2
_geom_bond_distance
_geom_bond_publ_flag
Ni N 4 2.136(2) ?
Ni N 3 2.136(2) ?
Ni N 2 2.136(2) ?
Ni N . 2.136(2) yes
Ni Cl 5 2.4523(11) ?
Ni Cl . 2.4523(11) yes
N C1 8 1.336(2) ?
N C1 . 1.336(2) yes
C1 C2 . 1.383(3) yes
C1 H1 . 0.9300 ?
C2 C3 . 1.387(3) yes
C2 C4 . 1.499(3) yes
C3 C2 8 1.387(3) ?
C3 H3 . 0.9300 ?
C4 H4A . 0.9600 ?
C4 H4B . 0.9600 ?
C4 H4C . 0.9600 ?

loop_
_geom_hbond_atom_site_label_D
_geom_hbond_atom_site_label_H
_geom_hbond_atom_site_label_A
_geom_hbond_site_symmetry_A
_geom_hbond_distance_DH
_geom_hbond_distance_HA
_geom_hbond_distance_DA
_geom_hbond_angle_DHA
_geom_hbond_publ_flag
C1 H1 Cl . 0.93 2.90 3.361(3) 112 yes
C4 H4A Cl 9_565 0.96 2.97 3.896(3) 162 yes
C4 H4A Cl 10_565 0.96 2.97 3.896(3) 162 yes
C4 H4A Cl 11_565 0.96 2.97 3.896(3) 162 yes
C4 H4A Cl 12_565 0.96 2.97 3.896(3) 162 yes

loop_
_geom_torsion_atom_site_label_1
_geom_torsion_atom_site_label_2
_geom_torsion_atom_site_label_3
_geom_torsion_atom_site_label_4
_geom_torsion_site_symmetry_1
_geom_torsion_site_symmetry_4
_geom_torsion
N Ni N C1 4 8 -133.93(11)
Cl Ni N C1 5 8 -43.93(11)
Cl Ni N C1 . 8 136.07(11)
N Ni N C1 4 . 46.07(11)
Cl Ni N C1 5 . 136.07(11)
Cl Ni N C1 . . -43.93(11)
C1 N C1 C2 8 . 1.16(18)
Ni N C1 C2 . . -178.84(18)
N C1 C2 C3 . . -2.2(3)
N C1 C2 C4 . . 178.4(2)
C1 C2 C3 C2 . 8 1.02(16)
C4 C2 C3 C2 . 8 -179.6(3)
